data_7223806
loop_
_publ_author_name
'Gawade, Rupesh Liladhar'
'Chakravarty, Debamitra K.'
'Debgupta, Joyashish'
'Sangtani, Ekta'
'Narawade, Santosh'
'Gonnade, Rajesh G.'
'Puranik, Vedavati G.'
'Deobagkar, Deepti D.'

_publ_section_title
;
 Comparative Study of dG Affinity vs.DNA Methylation Modulating Properties
 of Side Chain Derivatives of Procainamide: Insight into its DNA
 Hypomethylating Effect
;
_journal_name_full 'RSC Adv.'
_journal_paper_doi 10.1039/C5RA20012A
_journal_year 2016
_chemical_formula_moiety 'C14 H21 N3 O'
_chemical_formula_sum 'C14 H21 N3 O'
_chemical_formula_weight 247.34
_chemical_name_systematic
; 
 ? 
;
_space_group_IT_number 19
_symmetry_cell_setting orthorhombic
_symmetry_space_group_name_Hall 'P 2ac 2ab'
_symmetry_space_group_name_H-M 'P 21 21 21'
_atom_sites_solution_hydrogens geom
_atom_sites_solution_primary direct
_atom_sites_solution_secondary difmap
_audit_creation_method SHELXL-97
_audit_update_record
;
2015-09-18 deposited with the CCDC.
2016-01-04 downloaded from the CCDC.
;
_cell_angle_alpha 90.00
_cell_angle_beta 90.00
_cell_angle_gamma 90.00
_cell_formula_units_Z 4
_cell_length_a 9.624(2)
_cell_length_b 10.246(3)
_cell_length_c 13.768(3)
_cell_measurement_reflns_used 1879
_cell_measurement_temperature 296(2)
_cell_measurement_theta_max 22.36
_cell_measurement_theta_min 2.48
_cell_volume 1357.6(6)
_computing_cell_refinement 'SAINT (APEX2, Bruker, 2006)'
_computing_data_collection 'APEX2 (Bruker, 2006)'
_computing_data_reduction 'SAINT (APEX2, Bruker, 2006)'
_computing_molecular_graphics 'Bruker SHELXTL'
_computing_publication_material 'Bruker SHELXTL'
_computing_structure_refinement 'SHELXL-97 (Sheldrick, 2008)'
_computing_structure_solution 'SHELXS-97 (Sheldrick, 2008)'
_diffrn_ambient_temperature 296(2)
_diffrn_measured_fraction_theta_full 0.997
_diffrn_measured_fraction_theta_max 0.997
_diffrn_measurement_device 'CCD Area Detector'
_diffrn_measurement_device_type 'Bruker APEX-II CCD'
_diffrn_measurement_method '\f and \w scans'
_diffrn_radiation_monochromator graphite
_diffrn_radiation_source 'fine-focus sealed tube'
_diffrn_radiation_type MoK\a
_diffrn_radiation_wavelength 0.71073
_diffrn_reflns_av_R_equivalents 0.0766
_diffrn_reflns_av_sigmaI/netI 0.1015
_diffrn_reflns_limit_h_max 11
_diffrn_reflns_limit_h_min -11
_diffrn_reflns_limit_k_max 12
_diffrn_reflns_limit_k_min -5
_diffrn_reflns_limit_l_max 16
_diffrn_reflns_limit_l_min -16
_diffrn_reflns_number 5609
_diffrn_reflns_theta_full 24.99
_diffrn_reflns_theta_max 24.99
_diffrn_reflns_theta_min 2.48
_exptl_absorpt_coefficient_mu 0.078
_exptl_absorpt_correction_T_max 0.9945
_exptl_absorpt_correction_T_min 0.9807
_exptl_absorpt_correction_type multi-scan
_exptl_absorpt_process_details 'SADABS (Bruker, 2006)'
_exptl_crystal_colour colourless
_exptl_crystal_density_diffrn 1.210
_exptl_crystal_density_method 'not measured'
_exptl_crystal_description needle
_exptl_crystal_F_000 536
_exptl_crystal_size_max 0.25
_exptl_crystal_size_mid 0.09
_exptl_crystal_size_min 0.07
_refine_diff_density_max 0.359
_refine_diff_density_min -0.333
_refine_diff_density_rms 0.098
_refine_ls_abs_structure_details 'Flack H D (1983), Acta Cryst. A39, 876-881'
_refine_ls_abs_structure_Flack 0(3)
_refine_ls_extinction_coef 0.069(11)
_refine_ls_extinction_expression Fc^*^=kFc[1+0.001xFc^2^\l^3^/sin(2\q)]^-1/4^
_refine_ls_extinction_method SHELXL
_refine_ls_goodness_of_fit_ref 1.004
_refine_ls_hydrogen_treatment costr
_refine_ls_matrix_type full
_refine_ls_number_parameters 164
_refine_ls_number_reflns 2383
_refine_ls_number_restraints 0
_refine_ls_restrained_S_all 1.004
_refine_ls_R_factor_all 0.0790
_refine_ls_R_factor_gt 0.0643
_refine_ls_shift/su_max 0.000
_refine_ls_shift/su_mean 0.000
_refine_ls_structure_factor_coef Fsqd
_refine_ls_weighting_details 'calc w=1/[\s^2^(Fo^2^)+(0.0815P)^2^+0.0000P] where P=(Fo^2^+2Fc^2^)/3'
_refine_ls_weighting_scheme calc
_refine_ls_wR_factor_gt 0.1486
_refine_ls_wR_factor_ref 0.1626
_reflns_number_gt 1909
_reflns_number_total 2383
_reflns_threshold_expression >2sigma(I)
_cod_data_source_file c5ra20012a2.cif
_cod_data_source_block compound_5_piperidine
_cod_depositor_comments
;
The following automatic conversions were performed:

'_symmetry_cell_setting' value 'Orthorhombic' changed to
'orthorhombic' according to
/usr/data/users/saulius/crontab/automatic-downloads/rss-feeds/RSC/lib/dictionaries/cif_core.dic
dictionary named 'cif_core.dic' version 2.4.2 from 2011-04-26.

Automatic conversion script
Id: cif_fix_values 4268 2015-11-12 08:31:59Z antanas 
;
_cod_original_cell_volume 1357.5(6)
_cod_original_sg_symbol_H-M P2(1)2(1)2(1)
_cod_database_code 7223806

loop_
_symmetry_equiv_pos_as_xyz
'x, y, z'
'x+1/2, -y+1/2, -z'
'-x, y+1/2, -z+1/2'
'-x+1/2, -y, z+1/2'

loop_
_atom_site_label
_atom_site_type_symbol
_atom_site_fract_x
_atom_site_fract_y
_atom_site_fract_z
_atom_site_U_iso_or_equiv
_atom_site_adp_type
_atom_site_occupancy
_atom_site_symmetry_multiplicity
_atom_site_calc_flag
_atom_site_refinement_flags
O1 O 0.2983(2) 0.3243(2) 0.97866(15) 0.0546(6) Uani 1 1 d .
N1 N 0.0731(3) 0.4345(3) 1.40552(19) 0.0603(8) Uani 1 1 d .
H1A H 0.1077 0.5054 1.4287 0.072 Uiso 1 1 calc R
H1B H 0.0225 0.3852 1.4417 0.072 Uiso 1 1 calc R
N2 N 0.0931(2) 0.2181(3) 0.97038(17) 0.0493(6) Uani 1 1 d .
H2 H 0.0129 0.2073 0.9968 0.059 Uiso 1 1 calc R
N3 N 0.0472(2) 0.1447(3) 0.70638(16) 0.0445(6) Uani 1 1 d .
C1 C 0.1520(3) 0.3293(3) 1.1175(2) 0.0401(7) Uani 1 1 d .
C2 C 0.2076(3) 0.4424(3) 1.1573(2) 0.0456(7) Uani 1 1 d .
H2A H 0.2648 0.4951 1.1195 0.055 Uiso 1 1 calc R
C3 C 0.1796(3) 0.4778(3) 1.2516(2) 0.0489(8) Uani 1 1 d .
H3 H 0.2156 0.5554 1.2760 0.059 Uiso 1 1 calc R
C4 C 0.0987(3) 0.3999(3) 1.3105(2) 0.0416(7) Uani 1 1 d .
C5 C 0.0454(3) 0.2852(3) 1.2723(2) 0.0462(7) Uani 1 1 d .
H5 H -0.0085 0.2309 1.3112 0.055 Uiso 1 1 calc R
C6 C 0.0712(3) 0.2509(3) 1.1775(2) 0.0438(7) Uani 1 1 d .
H6 H 0.0340 0.1739 1.1530 0.053 Uiso 1 1 calc R
C7 C 0.1864(3) 0.2913(3) 1.0168(2) 0.0424(7) Uani 1 1 d .
C8 C 0.1197(4) 0.1552(4) 0.8770(2) 0.0565(8) Uani 1 1 d .
H8A H 0.0895 0.0650 0.8802 0.068 Uiso 1 1 calc R
H8B H 0.2189 0.1555 0.8645 0.068 Uiso 1 1 calc R
C9 C 0.0463(3) 0.2220(3) 0.7945(2) 0.0488(7) Uani 1 1 d .
H9A H -0.0491 0.2392 0.8132 0.059 Uiso 1 1 calc R
H9B H 0.0909 0.3052 0.7818 0.059 Uiso 1 1 calc R
C10 C -0.0370(3) 0.2068(3) 0.6324(2) 0.0525(8) Uani 1 1 d .
H10A H 0.0045 0.2897 0.6148 0.063 Uiso 1 1 calc R
H10B H -0.1289 0.2239 0.6584 0.063 Uiso 1 1 calc R
C11 C -0.0497(3) 0.1233(4) 0.5437(2) 0.0596(9) Uani 1 1 d .
H11A H -0.1028 0.1698 0.4948 0.072 Uiso 1 1 calc R
H11B H -0.1000 0.0443 0.5600 0.072 Uiso 1 1 calc R
C12 C 0.0908(4) 0.0872(4) 0.5022(2) 0.0625(9) Uani 1 1 d .
H12A H 0.0793 0.0246 0.4500 0.075 Uiso 1 1 calc R
H12B H 0.1357 0.1643 0.4761 0.075 Uiso 1 1 calc R
C13 C 0.1794(4) 0.0289(4) 0.5816(2) 0.0615(9) Uani 1 1 d .
H13A H 0.2725 0.0140 0.5571 0.074 Uiso 1 1 calc R
H13B H 0.1409 -0.0547 0.6009 0.074 Uiso 1 1 calc R
C14 C 0.1862(3) 0.1187(3) 0.6696(2) 0.0559(8) Uani 1 1 d .
H14A H 0.2417 0.0781 0.7200 0.067 Uiso 1 1 calc R
H14B H 0.2305 0.2002 0.6515 0.067 Uiso 1 1 calc R

loop_
_atom_site_aniso_label
_atom_site_aniso_U_11
_atom_site_aniso_U_22
_atom_site_aniso_U_33
_atom_site_aniso_U_23
_atom_site_aniso_U_13
_atom_site_aniso_U_12
O1 0.0413(11) 0.0673(13) 0.0551(13) 0.0086(11) 0.0105(10) -0.0002(10)
N1 0.0677(18) 0.0610(16) 0.0523(17) -0.0101(14) 0.0024(13) -0.0071(14)
N2 0.0459(13) 0.0659(15) 0.0361(13) -0.0037(12) 0.0009(11) -0.0011(12)
N3 0.0418(13) 0.0562(14) 0.0354(13) -0.0027(11) 0.0019(10) -0.0012(12)
C1 0.0346(13) 0.0443(15) 0.0414(15) 0.0059(13) -0.0035(11) 0.0038(12)
C2 0.0383(15) 0.0437(14) 0.0549(19) 0.0061(15) -0.0014(13) -0.0050(12)
C3 0.0475(17) 0.0415(15) 0.058(2) -0.0007(15) -0.0098(14) -0.0081(14)
C4 0.0387(14) 0.0466(15) 0.0395(15) -0.0016(13) -0.0057(12) 0.0048(13)
C5 0.0438(16) 0.0528(16) 0.0420(17) 0.0023(14) -0.0015(12) -0.0121(14)
C6 0.0395(15) 0.0463(15) 0.0457(17) -0.0030(13) 0.0017(12) -0.0095(12)
C7 0.0392(14) 0.0442(14) 0.0437(16) 0.0073(14) -0.0007(13) 0.0028(12)
C8 0.0642(19) 0.0656(19) 0.0396(17) 0.0016(15) -0.0025(14) 0.0089(18)
C9 0.0486(16) 0.0522(16) 0.0456(17) -0.0046(14) 0.0017(14) -0.0045(14)
C10 0.0401(15) 0.0626(18) 0.0549(18) 0.0023(17) -0.0024(13) -0.0001(15)
C11 0.0533(18) 0.080(2) 0.0455(18) -0.0041(17) -0.0087(14) -0.0012(18)
C12 0.070(2) 0.073(2) 0.0445(18) -0.0102(17) 0.0014(16) -0.0053(18)
C13 0.056(2) 0.069(2) 0.060(2) -0.0068(18) 0.0078(16) 0.0110(17)
C14 0.0453(16) 0.076(2) 0.0470(17) -0.0078(17) 0.0006(14) 0.0067(16)

loop_
_atom_type_symbol
_atom_type_description
_atom_type_scat_dispersion_real
_atom_type_scat_dispersion_imag
_atom_type_scat_source
C C 0.0033 0.0016 'International Tables Vol C Tables 4.2.6.8 and 6.1.1.4'
H H 0.0000 0.0000 'International Tables Vol C Tables 4.2.6.8 and 6.1.1.4'
N N 0.0061 0.0033 'International Tables Vol C Tables 4.2.6.8 and 6.1.1.4'
O O 0.0106 0.0060 'International Tables Vol C Tables 4.2.6.8 and 6.1.1.4'

loop_
_geom_angle_atom_site_label_1
_geom_angle_atom_site_label_2
_geom_angle_atom_site_label_3
_geom_angle
C4 N1 H1A 120.0
C4 N1 H1B 120.0
H1A N1 H1B 120.0
C7 N2 C8 123.5(2)
C7 N2 H2 118.3
C8 N2 H2 118.3
C9 N3 C10 110.2(2)
C9 N3 C14 113.4(2)
C10 N3 C14 110.5(2)
C2 C1 C6 117.6(3)
C2 C1 C7 120.3(3)
C6 C1 C7 122.0(3)
C3 C2 C1 121.2(3)
C3 C2 H2A 119.4
C1 C2 H2A 119.4
C2 C3 C4 120.9(3)
C2 C3 H3 119.6
C4 C3 H3 119.6
N1 C4 C3 120.7(3)
N1 C4 C5 120.8(3)
C3 C4 C5 118.5(3)
C6 C5 C4 120.7(3)
C6 C5 H5 119.7
C4 C5 H5 119.7
C5 C6 C1 121.2(3)
C5 C6 H6 119.4
C1 C6 H6 119.4
O1 C7 N2 122.2(3)
O1 C7 C1 121.2(3)
N2 C7 C1 116.5(2)
N2 C8 C9 112.5(3)
N2 C8 H8A 109.1
C9 C8 H8A 109.1
N2 C8 H8B 109.1
C9 C8 H8B 109.1
H8A C8 H8B 107.8
N3 C9 C8 112.4(3)
N3 C9 H9A 109.1
C8 C9 H9A 109.1
N3 C9 H9B 109.1
C8 C9 H9B 109.1
H9A C9 H9B 107.9
N3 C10 C11 111.7(3)
N3 C10 H10A 109.3
C11 C10 H10A 109.3
N3 C10 H10B 109.3
C11 C10 H10B 109.3
H10A C10 H10B 107.9
C10 C11 C12 112.0(3)
C10 C11 H11A 109.2
C12 C11 H11A 109.2
C10 C11 H11B 109.2
C12 C11 H11B 109.2
H11A C11 H11B 107.9
C13 C12 C11 109.2(3)
C13 C12 H12A 109.8
C11 C12 H12A 109.8
C13 C12 H12B 109.8
C11 C12 H12B 109.8
H12A C12 H12B 108.3
C12 C13 C14 111.2(3)
C12 C13 H13A 109.4
C14 C13 H13A 109.4
C12 C13 H13B 109.4
C14 C13 H13B 109.4
H13A C13 H13B 108.0
N3 C14 C13 110.4(3)
N3 C14 H14A 109.6
C13 C14 H14A 109.6
N3 C14 H14B 109.6
C13 C14 H14B 109.6
H14A C14 H14B 108.1

loop_
_geom_bond_atom_site_label_1
_geom_bond_atom_site_label_2
_geom_bond_distance
O1 C7 1.244(3)
N1 C4 1.377(4)
N1 H1A 0.8600
N1 H1B 0.8600
N2 C7 1.334(4)
N2 C8 1.461(4)
N2 H2 0.8600
N3 C9 1.448(4)
N3 C10 1.448(4)
N3 C14 1.456(4)
C1 C2 1.389(4)
C1 C6 1.390(4)
C1 C7 1.477(4)
C2 C3 1.375(4)
C2 H2A 0.9300
C3 C4 1.378(4)
C3 H3 0.9300
C4 C5 1.387(4)
C5 C6 1.374(4)
C5 H5 0.9300
C6 H6 0.9300
C8 C9 1.503(4)
C8 H8A 0.9700
C8 H8B 0.9700
C9 H9A 0.9700
C9 H9B 0.9700
C10 C11 1.496(4)
C10 H10A 0.9700
C10 H10B 0.9700
C11 C12 1.513(5)
C11 H11A 0.9700
C11 H11B 0.9700
C12 C13 1.509(5)
C12 H12A 0.9700
C12 H12B 0.9700
C13 C14 1.522(4)
C13 H13A 0.9700
C13 H13B 0.9700
C14 H14A 0.9700
C14 H14B 0.9700

loop_
_geom_torsion_atom_site_label_1
_geom_torsion_atom_site_label_2
_geom_torsion_atom_site_label_3
_geom_torsion_atom_site_label_4
_geom_torsion
C6 C1 C2 C3 -2.3(4)
C7 C1 C2 C3 -178.4(3)
C1 C2 C3 C4 2.0(4)
C2 C3 C4 N1 178.7(3)
C2 C3 C4 C5 -0.4(4)
N1 C4 C5 C6 -179.9(3)
C3 C4 C5 C6 -0.8(4)
C4 C5 C6 C1 0.4(4)
C2 C1 C6 C5 1.1(4)
C7 C1 C6 C5 177.1(3)
C8 N2 C7 O1 8.6(4)
C8 N2 C7 C1 -170.0(3)
C2 C1 C7 O1 27.6(4)
C6 C1 C7 O1 -148.3(3)
C2 C1 C7 N2 -153.7(2)
C6 C1 C7 N2 30.4(4)
C7 N2 C8 C9 -106.0(3)
C10 N3 C9 C8 174.0(2)
C14 N3 C9 C8 -61.5(3)
N2 C8 C9 N3 -167.3(2)
C9 N3 C10 C11 -174.5(2)
C14 N3 C10 C11 59.4(3)
N3 C10 C11 C12 -56.1(4)
C10 C11 C12 C13 52.4(4)
C11 C12 C13 C14 -53.2(4)
C9 N3 C14 C13 175.8(3)
C10 N3 C14 C13 -59.9(3)
C12 C13 C14 N3 57.8(4)
